data_1574538
loop_
_publ_author_name
'Shi, Yingshuang'
'Tang, Ke'
'Zhang, Jincheng'
'Hu, Ping'
'Wang, Bi-Qin'
'Zhao, Ke-Qing'
'Zhou, Yuqiao'
'Xiang, Haifeng'
'Song, Jintong'

_publ_section_title
;
 Building metal-induced inherent chirality: chiral
 stability/phosphorescence enhancement via a ring expansion strategy of
 Pt(ii) complexes
;
_journal_issue 21
_journal_name_full 'Chemical Science'
_journal_page_first 9135
_journal_page_last 9142
_journal_paper_doi 10.1039/D5SC01121C
_journal_volume 16
_journal_year 2025
_chemical_formula_moiety 'C44 H31 F3 N3 O3 P Pt, 1[C6H14]'
_chemical_formula_sum 'C50 H45 F3 N3 O3 P Pt'
_chemical_formula_weight 1018.95
_space_group_crystal_system monoclinic
_space_group_IT_number 14
_space_group_name_Hall '-P 2yn'
_space_group_name_H-M_alt 'P 1 21/n 1'
_atom_sites_solution_hydrogens geom
_atom_sites_solution_primary dual
_audit_creation_date 2023-11-21
_audit_creation_method
;
Olex2 1.5
(compiled 2023.08.24 svn.re1ec1418 for OlexSys, GUI svn.r6817)
;
_audit_update_record
;
2024-08-21 deposited with the CCDC.	2025-04-28 downloaded from the CCDC.
;
_cell_angle_alpha 90
_cell_angle_beta 91.864(7)
_cell_angle_gamma 90
_cell_formula_units_Z 4
_cell_length_a 12.972(2)
_cell_length_b 22.815(4)
_cell_length_c 14.119(3)
_cell_measurement_reflns_used 9935
_cell_measurement_temperature 100.0(2)
_cell_measurement_theta_max 30.32
_cell_measurement_theta_min 2.30
_cell_volume 4176.4(13)
_computing_cell_refinement 'SAINT V8.40B (?, 2016)'
_computing_data_collection 'Apex3 (Bruker 2018)'
_computing_data_reduction 'SAINT V8.40B (?, 2016)'
_computing_molecular_graphics 'Olex2 1.5 (Dolomanov et al., 2009)'
_computing_publication_material 'Olex2 1.5 (Dolomanov et al., 2009)'
_computing_structure_refinement 'SHELXL 2019/2 (Sheldrick, 2015)'
_computing_structure_solution 'ShelXT 2014'
_diffrn_ambient_temperature 100.0(2)
_diffrn_detector 'Bruker PHOTON II area detector'
_diffrn_detector_area_resol_mean 7.9
_diffrn_detector_type 'CMOS area detector'
_diffrn_measured_fraction_theta_full 0.999
_diffrn_measured_fraction_theta_max 0.991
_diffrn_measurement_device 'three-circle diffractometer'
_diffrn_measurement_device_type 'Bruker D8 VENTURE'
_diffrn_measurement_method '\w and \f scans'
_diffrn_radiation_monochromator 'mirror optics'
_diffrn_radiation_probe x-ray
_diffrn_radiation_type MoK\a
_diffrn_radiation_wavelength 0.71073
_diffrn_reflns_av_R_equivalents 0.1104
_diffrn_reflns_av_unetI/netI 0.0644
_diffrn_reflns_Laue_measured_fraction_full 0.999
_diffrn_reflns_Laue_measured_fraction_max 0.991
_diffrn_reflns_limit_h_max 18
_diffrn_reflns_limit_h_min -17
_diffrn_reflns_limit_k_max 32
_diffrn_reflns_limit_k_min -32
_diffrn_reflns_limit_l_max 20
_diffrn_reflns_limit_l_min -20
_diffrn_reflns_number 96889
_diffrn_reflns_point_group_measured_fraction_full 0.999
_diffrn_reflns_point_group_measured_fraction_max 0.991
_diffrn_reflns_theta_full 25.242
_diffrn_reflns_theta_max 30.567
_diffrn_reflns_theta_min 1.807
_diffrn_source 'microfocus sealed X-ray tube'
_diffrn_source_current 1.0
_diffrn_source_power 0.05
_diffrn_source_type 'Incoatec I\ms'
_diffrn_source_voltage 50.0
_diffrn_standards_number 0
_exptl_absorpt_coefficient_mu 3.460
_exptl_absorpt_correction_T_max 0.7461
_exptl_absorpt_correction_T_min 0.5197
_exptl_absorpt_correction_type multi-scan
_exptl_absorpt_process_details
;
SADABS-2016/2 (Bruker,2016/2) was used for absorption correction.
wR2(int) was 0.1289 before and 0.0815 after correction.
The Ratio of minimum to maximum transmission is 0.6966.
The \l/2 correction factor is Not present.
;
_exptl_crystal_colour yellow
_exptl_crystal_colour_primary yellow
_exptl_crystal_density_diffrn 1.621
_exptl_crystal_description plate
_exptl_crystal_F_000 2040
_exptl_crystal_size_max 0.36
_exptl_crystal_size_mid 0.29
_exptl_crystal_size_min 0.14
_refine_diff_density_max 1.887
_refine_diff_density_min -1.760
_refine_diff_density_rms 0.165
_refine_ls_extinction_coef 0.00080(10)
_refine_ls_extinction_expression Fc^*^=kFc[1+0.001xFc^2^\l^3^/sin(2\q)]^-1/4^
_refine_ls_extinction_method 'SHELXL-2019/2 (Sheldrick 2019)'
_refine_ls_goodness_of_fit_ref 1.043
_refine_ls_hydrogen_treatment constr
_refine_ls_matrix_type full
_refine_ls_number_parameters 498
_refine_ls_number_reflns 12692
_refine_ls_number_restraints 0
_refine_ls_restrained_S_all 1.043
_refine_ls_R_factor_all 0.0701
_refine_ls_R_factor_gt 0.0438
_refine_ls_shift/su_max 0.001
_refine_ls_shift/su_mean 0.000
_refine_ls_structure_factor_coef Fsqd
_refine_ls_weighting_details 'w=1/[\s^2^(Fo^2^)+(0.0333P)^2^+12.0178P] where P=(Fo^2^+2Fc^2^)/3'
_refine_ls_weighting_scheme calc
_refine_ls_wR_factor_gt 0.0929
_refine_ls_wR_factor_ref 0.1029
_reflns_Friedel_coverage 0.000
_reflns_number_gt 9452
_reflns_number_total 12692
_reflns_threshold_expression 'I > 2\s(I)'
_cod_data_source_file d5sc01121c2.cif
_cod_data_source_block mo_cxy2024_0m
_cod_depositor_comments 'Adding full bibliography for 1574533--1574539.cif.'
_cod_database_code 1574538
_shelx_shelxl_version_number 2019/2
_shelx_space_group_comment
;
The symmetry employed for this shelxl refinement is uniquely defined
by the following loop, which should always be used as a source of
symmetry information in preference to the above space-group names.
They are only intended as comments.
;
_shelx_estimated_absorpt_t_max 0.643
_shelx_estimated_absorpt_t_min 0.369
_olex2_refinement_description
;
1. Fixed Uiso
 At 1.2 times of:
  All C(H) groups
 At 1.5 times of:
  All C(H,H,H) groups
2.a Aromatic/amide H refined with riding coordinates:
 C9(H9), C10(H10), C11(H11), C12(H12), C13(H13), C15(H15), C16(H16), C17(H17),
 C18(H18), C19(H19), C20(H20), C21(H21), C22(H22), C23(H23), C24(H24), C25(H25),
  C26(H26), C27(H27), C28(H28), C29(H29), C30(H30), C31(H31), C35(H35),
 C38(H38), C39(H39), C40(H40), C41(H41), C44(H44)
2.b Idealised Me refined as rotating group:
 C37(H37A,H37B,H37C)
;
_smtbx_masks_special_details
;
A solvent mask was calculated and 204 electrons were 
found in a volume of 856\%A^3^ in 1 void per unit cell. 
This is consistent with the presence of 
1[C6H14] per Asymmetric Unit 
which account for 200 electrons 
per unit cell.
;
_smtbx_masks_void_probe_radius 1.2
_smtbx_masks_void_truncation_radius 1.2
_olex2_submission_special_instructions 'No special instructions were received'

loop_
_space_group_symop_operation_xyz
'x, y, z'
'-x+1/2, y+1/2, -z+1/2'
'-x, -y, -z'
'x-1/2, -y-1/2, z-1/2'

loop_
_atom_site_label
_atom_site_type_symbol
_atom_site_fract_x
_atom_site_fract_y
_atom_site_fract_z
_atom_site_U_iso_or_equiv
_atom_site_adp_type
_atom_site_occupancy
_atom_site_site_symmetry_order
_atom_site_calc_flag
_atom_site_refinement_flags_posn
_atom_site_refinement_flags_adp
_atom_site_refinement_flags_occupancy
_atom_site_disorder_assembly
_atom_site_disorder_group
Pt1 Pt 0.39582(2) 0.38206(2) 0.54704(2) 0.02190(6) Uani 1 1 d . . . . .
P1 P 0.53701(8) 0.31198(5) 0.14626(7) 0.0217(2) Uani 1 1 d . . . . .
F1 F 0.0553(3) 0.43099(17) 0.7394(3) 0.0656(11) Uani 1 1 d . . . . .
F2 F 0.1120(3) 0.4571(2) 0.8732(3) 0.0883(15) Uani 1 1 d . . . . .
F3 F 0.0657(3) 0.52124(17) 0.7734(4) 0.108(2) Uani 1 1 d . . . . .
O1 O 0.2480(2) 0.34781(13) 0.5129(2) 0.0275(7) Uani 1 1 d . . . . .
O2 O 0.4882(2) 0.36371(13) 0.1906(2) 0.0256(6) Uani 1 1 d . . . . .
O3 O 0.7781(2) 0.45735(14) 0.4814(2) 0.0309(7) Uani 1 1 d . . . . .
N1 N 0.4462(3) 0.32312(15) 0.4545(2) 0.0216(7) Uani 1 1 d . . . . .
N2 N 0.4443(3) 0.26453(15) 0.3293(2) 0.0212(7) Uani 1 1 d . . . . .
N3 N 0.3467(3) 0.43691(15) 0.6462(2) 0.0244(7) Uani 1 1 d . . . . .
C1 C 0.2219(3) 0.34702(19) 0.4214(3) 0.0254(9) Uani 1 1 d . . . . .
C2 C 0.2908(3) 0.33090(18) 0.3490(3) 0.0220(8) Uani 1 1 d . . . . .
C3 C 0.3927(3) 0.30830(17) 0.3755(3) 0.0207(8) Uani 1 1 d . . . . .
C4 C 0.5316(3) 0.28642(19) 0.4642(3) 0.0245(8) Uani 1 1 d . . . . .
C5 C 0.5313(3) 0.24953(18) 0.3852(3) 0.0229(8) Uani 1 1 d . . . . .
C6 C 0.4159(3) 0.23192(18) 0.2457(3) 0.0227(8) Uani 1 1 d . . . . .
C7 C 0.4584(3) 0.24587(18) 0.1586(3) 0.0229(8) Uani 1 1 d . . . . .
C8 C 0.6621(3) 0.29512(18) 0.2003(3) 0.0236(8) Uani 1 1 d . . . . .
C9 C 0.6982(3) 0.33332(19) 0.2711(3) 0.0253(9) Uani 1 1 d . . . . .
H9 H 0.658112 0.366248 0.288307 0.030 Uiso 1 1 calc R U . . .
C10 C 0.7941(3) 0.3228(2) 0.3167(3) 0.0302(10) Uani 1 1 d . . . . .
H10 H 0.819130 0.348874 0.364640 0.036 Uiso 1 1 calc R U . . .
C11 C 0.8521(4) 0.2751(2) 0.2924(3) 0.0354(11) Uani 1 1 d . . . . .
H11 H 0.916871 0.268091 0.323634 0.042 Uiso 1 1 calc R U . . .
C12 C 0.8157(4) 0.2369(2) 0.2218(3) 0.0325(10) Uani 1 1 d . . . . .
H12 H 0.856030 0.204061 0.204845 0.039 Uiso 1 1 calc R U . . .
C13 C 0.7207(3) 0.2467(2) 0.1760(3) 0.0276(9) Uani 1 1 d . . . . .
H13 H 0.696019 0.220360 0.128270 0.033 Uiso 1 1 calc R U . . .
C14 C 0.5486(3) 0.32240(19) 0.0204(3) 0.0256(9) Uani 1 1 d . . . . .
C15 C 0.4884(5) 0.3665(3) -0.0198(4) 0.0544(17) Uani 1 1 d . . . . .
H15 H 0.445644 0.389410 0.019104 0.065 Uiso 1 1 calc R U . . .
C16 C 0.4899(7) 0.3777(3) -0.1169(4) 0.076(3) Uani 1 1 d . . . . .
H16 H 0.450443 0.409162 -0.143218 0.091 Uiso 1 1 calc R U . . .
C17 C 0.5480(5) 0.3435(2) -0.1743(4) 0.0449(13) Uani 1 1 d . . . . .
H17 H 0.546682 0.350198 -0.240781 0.054 Uiso 1 1 calc R U . . .
C18 C 0.6085(4) 0.2993(2) -0.1355(3) 0.0319(10) Uani 1 1 d . . . . .
H18 H 0.649801 0.275957 -0.175151 0.038 Uiso 1 1 calc R U . . .
C19 C 0.6091(3) 0.2888(2) -0.0384(3) 0.0291(9) Uani 1 1 d . . . . .
H19 H 0.651224 0.258466 -0.012043 0.035 Uiso 1 1 calc R U . . .
C20 C 0.4348(3) 0.20893(19) 0.0818(3) 0.0259(9) Uani 1 1 d . . . . .
H20 H 0.462598 0.217228 0.021849 0.031 Uiso 1 1 calc R U . . .
C21 C 0.3713(4) 0.1603(2) 0.0916(3) 0.0300(10) Uani 1 1 d . . . . .
H21 H 0.356608 0.135565 0.038682 0.036 Uiso 1 1 calc R U . . .
C22 C 0.3297(3) 0.14779(19) 0.1781(3) 0.0273(9) Uani 1 1 d . . . . .
H22 H 0.285664 0.114858 0.184654 0.033 Uiso 1 1 calc R U . . .
C23 C 0.3525(3) 0.18366(19) 0.2558(3) 0.0246(8) Uani 1 1 d . . . . .
H23 H 0.324628 0.175046 0.315615 0.030 Uiso 1 1 calc R U . . .
C24 C 0.6047(4) 0.20567(19) 0.3747(3) 0.0300(10) Uani 1 1 d . . . . .
H24 H 0.603043 0.180158 0.321488 0.036 Uiso 1 1 calc R U . . .
C25 C 0.6803(4) 0.2012(2) 0.4459(4) 0.0338(10) Uani 1 1 d . . . . .
H25 H 0.732939 0.172554 0.440723 0.041 Uiso 1 1 calc R U . . .
C26 C 0.6810(4) 0.2382(2) 0.5255(3) 0.0336(11) Uani 1 1 d . . . . .
H26 H 0.733645 0.233585 0.573312 0.040 Uiso 1 1 calc R U . . .
C27 C 0.6075(4) 0.2806(2) 0.5360(3) 0.0304(10) Uani 1 1 d . . . . .
H27 H 0.608202 0.305266 0.590204 0.037 Uiso 1 1 calc R U . . .
C28 C 0.2568(3) 0.33552(19) 0.2535(3) 0.0267(9) Uani 1 1 d . . . . .
H28 H 0.303796 0.326664 0.205281 0.032 Uiso 1 1 calc R U . . .
C29 C 0.1579(3) 0.3524(2) 0.2275(3) 0.0313(10) Uani 1 1 d . . . . .
H29 H 0.137502 0.355914 0.162455 0.038 Uiso 1 1 calc R U . . .
C30 C 0.0880(3) 0.3644(2) 0.2982(4) 0.0319(10) Uani 1 1 d . . . . .
H30 H 0.018794 0.374705 0.281491 0.038 Uiso 1 1 calc R U . . .
C31 C 0.1196(3) 0.3611(2) 0.3929(3) 0.0295(9) Uani 1 1 d . . . . .
H31 H 0.070814 0.368658 0.440186 0.035 Uiso 1 1 calc R U . . .
C32 C 0.4175(4) 0.47671(18) 0.6818(3) 0.0268(9) Uani 1 1 d . . . . .
C33 C 0.5158(3) 0.47239(19) 0.6388(3) 0.0264(9) Uani 1 1 d . . . . .
C34 C 0.5243(3) 0.42735(17) 0.5697(3) 0.0230(8) Uani 1 1 d . . . . .
C35 C 0.6146(3) 0.42473(18) 0.5187(3) 0.0256(9) Uani 1 1 d . . . . .
H35 H 0.621408 0.395763 0.470970 0.031 Uiso 1 1 calc R U . . .
C36 C 0.6948(3) 0.46411(19) 0.5370(3) 0.0272(9) Uani 1 1 d . . . . .
C37 C 0.8675(4) 0.4914(2) 0.5027(4) 0.0421(13) Uani 1 1 d . . . . .
H37A H 0.922846 0.479745 0.461076 0.063 Uiso 1 1 calc R U . . .
H37B H 0.889684 0.484979 0.568936 0.063 Uiso 1 1 calc R U . . .
H37C H 0.851578 0.533006 0.492964 0.063 Uiso 1 1 calc R U . . .
C38 C 0.6883(4) 0.50696(19) 0.6071(3) 0.0311(10) Uani 1 1 d . . . . .
H38 H 0.744673 0.532534 0.620440 0.037 Uiso 1 1 calc R U . . .
C39 C 0.5982(4) 0.5117(2) 0.6569(3) 0.0318(10) Uani 1 1 d . . . . .
H39 H 0.591952 0.541470 0.703326 0.038 Uiso 1 1 calc R U . . .
C40 C 0.3887(4) 0.51590(19) 0.7520(3) 0.0332(10) Uani 1 1 d . . . . .
H40 H 0.437048 0.543713 0.776488 0.040 Uiso 1 1 calc R U . . .
C41 C 0.2908(4) 0.5145(2) 0.7857(3) 0.0348(11) Uani 1 1 d . . . . .
H41 H 0.271043 0.540850 0.833840 0.042 Uiso 1 1 calc R U . . .
C42 C 0.2198(4) 0.4732(2) 0.7477(3) 0.0325(10) Uani 1 1 d . . . . .
C43 C 0.1136(5) 0.4711(2) 0.7812(4) 0.0447(13) Uani 1 1 d . . . . .
C44 C 0.2512(4) 0.43561(19) 0.6791(3) 0.0286(9) Uani 1 1 d . . . . .
H44 H 0.203555 0.407598 0.653918 0.034 Uiso 1 1 calc R U . . .

loop_
_atom_site_aniso_label
_atom_site_aniso_U_11
_atom_site_aniso_U_22
_atom_site_aniso_U_33
_atom_site_aniso_U_23
_atom_site_aniso_U_13
_atom_site_aniso_U_12
Pt1 0.02911(9) 0.01956(9) 0.01681(8) 0.00077(6) -0.00270(5) -0.00649(7)
P1 0.0241(5) 0.0182(5) 0.0226(5) -0.0016(4) -0.0028(4) -0.0025(4)
F1 0.0420(19) 0.072(3) 0.084(3) -0.031(2) 0.0107(18) -0.0121(17)
F2 0.080(3) 0.132(4) 0.055(2) -0.001(2) 0.033(2) -0.027(3)
F3 0.065(3) 0.040(2) 0.224(6) 0.026(3) 0.067(3) 0.021(2)
O1 0.0306(16) 0.0301(17) 0.0219(14) -0.0004(12) 0.0020(12) -0.0106(13)
O2 0.0270(15) 0.0202(14) 0.0294(16) -0.0016(12) -0.0021(12) -0.0012(12)
O3 0.0244(15) 0.0263(17) 0.0414(18) 0.0059(14) -0.0073(13) -0.0048(12)
N1 0.0245(17) 0.0209(17) 0.0192(16) -0.0008(13) -0.0046(13) -0.0032(13)
N2 0.0217(16) 0.0231(18) 0.0185(16) -0.0005(13) -0.0055(13) -0.0001(13)
N3 0.036(2) 0.0195(17) 0.0178(16) 0.0013(13) -0.0035(14) -0.0057(15)
C1 0.026(2) 0.021(2) 0.029(2) -0.0016(17) -0.0012(16) -0.0086(16)
C2 0.0228(19) 0.0183(19) 0.025(2) -0.0020(16) -0.0034(15) -0.0027(15)
C3 0.0248(19) 0.0179(19) 0.0189(18) -0.0021(15) -0.0053(15) -0.0036(15)
C4 0.026(2) 0.024(2) 0.023(2) 0.0007(16) -0.0056(16) -0.0029(16)
C5 0.026(2) 0.022(2) 0.0203(19) 0.0054(16) -0.0076(15) -0.0044(16)
C6 0.0222(19) 0.021(2) 0.024(2) -0.0028(16) -0.0061(15) 0.0004(15)
C7 0.026(2) 0.018(2) 0.024(2) -0.0001(15) -0.0060(16) -0.0020(16)
C8 0.026(2) 0.022(2) 0.022(2) 0.0022(16) -0.0015(16) -0.0054(16)
C9 0.033(2) 0.022(2) 0.021(2) -0.0006(16) -0.0012(16) -0.0034(17)
C10 0.029(2) 0.033(3) 0.028(2) -0.0002(19) -0.0080(17) -0.0083(19)
C11 0.035(2) 0.037(3) 0.034(3) -0.003(2) -0.011(2) -0.003(2)
C12 0.026(2) 0.036(3) 0.036(3) -0.007(2) -0.0040(19) 0.0033(19)
C13 0.030(2) 0.027(2) 0.025(2) -0.0058(17) -0.0050(17) -0.0015(18)
C14 0.032(2) 0.021(2) 0.024(2) 0.0014(16) -0.0012(17) -0.0016(17)
C15 0.082(5) 0.052(4) 0.029(3) 0.010(2) 0.010(3) 0.037(3)
C16 0.124(7) 0.067(4) 0.037(3) 0.028(3) 0.013(4) 0.053(4)
C17 0.067(4) 0.042(3) 0.026(2) 0.008(2) 0.003(2) 0.005(3)
C18 0.033(2) 0.037(3) 0.027(2) -0.0009(19) 0.0040(18) -0.002(2)
C19 0.028(2) 0.031(2) 0.029(2) 0.0020(18) -0.0021(17) -0.0011(19)
C20 0.031(2) 0.022(2) 0.024(2) -0.0013(16) -0.0033(17) -0.0015(17)
C21 0.035(2) 0.026(2) 0.029(2) -0.0050(18) -0.0116(18) -0.0018(18)
C22 0.026(2) 0.021(2) 0.035(2) -0.0001(18) -0.0039(17) -0.0061(17)
C23 0.027(2) 0.025(2) 0.022(2) -0.0022(16) -0.0011(16) -0.0030(17)
C24 0.034(2) 0.021(2) 0.035(2) 0.0042(18) -0.0061(19) -0.0034(18)
C25 0.031(2) 0.026(2) 0.043(3) 0.008(2) -0.009(2) 0.0004(19)
C26 0.036(3) 0.029(2) 0.035(2) 0.010(2) -0.016(2) -0.001(2)
C27 0.041(3) 0.028(2) 0.022(2) 0.0054(17) -0.0096(18) -0.005(2)
C28 0.031(2) 0.025(2) 0.024(2) -0.0025(17) -0.0028(17) -0.0031(18)
C29 0.025(2) 0.040(3) 0.029(2) -0.004(2) -0.0063(17) 0.0063(19)
C30 0.023(2) 0.031(2) 0.042(3) -0.006(2) -0.0055(18) -0.0017(18)
C31 0.027(2) 0.026(2) 0.036(2) -0.0068(19) -0.0002(18) -0.0044(18)
C32 0.041(2) 0.017(2) 0.022(2) 0.0016(16) -0.0083(17) -0.0033(18)
C33 0.033(2) 0.022(2) 0.023(2) 0.0071(17) -0.0083(17) -0.0047(17)
C34 0.032(2) 0.0175(19) 0.0188(18) 0.0088(15) -0.0075(15) -0.0084(16)
C35 0.034(2) 0.020(2) 0.023(2) 0.0039(16) -0.0104(17) -0.0025(17)
C36 0.024(2) 0.023(2) 0.034(2) 0.0082(18) -0.0093(17) -0.0032(16)
C37 0.029(2) 0.039(3) 0.057(3) 0.008(2) -0.008(2) -0.016(2)
C38 0.030(2) 0.018(2) 0.044(3) 0.0047(19) -0.015(2) -0.0070(17)
C39 0.042(3) 0.021(2) 0.031(2) 0.0002(18) -0.015(2) -0.0054(19)
C40 0.051(3) 0.017(2) 0.031(2) -0.0006(18) -0.004(2) -0.004(2)
C41 0.054(3) 0.022(2) 0.029(2) -0.0007(18) 0.005(2) -0.001(2)
C42 0.045(3) 0.024(2) 0.029(2) 0.0010(18) 0.006(2) -0.002(2)
C43 0.061(4) 0.034(3) 0.040(3) -0.006(2) 0.012(3) -0.001(3)
C44 0.037(2) 0.023(2) 0.026(2) 0.0020(17) -0.0011(18) -0.0046(18)

loop_
_atom_type_symbol
_atom_type_description
_atom_type_scat_dispersion_real
_atom_type_scat_dispersion_imag
_atom_type_scat_source
C C 0.0033 0.0016 'International Tables Vol C Tables 4.2.6.8 and 6.1.1.4'
H H 0.0000 0.0000 'International Tables Vol C Tables 4.2.6.8 and 6.1.1.4'
F F 0.0171 0.0103 'International Tables Vol C Tables 4.2.6.8 and 6.1.1.4'
N N 0.0061 0.0033 'International Tables Vol C Tables 4.2.6.8 and 6.1.1.4'
O O 0.0106 0.0060 'International Tables Vol C Tables 4.2.6.8 and 6.1.1.4'
P P 0.1023 0.0942 'International Tables Vol C Tables 4.2.6.8 and 6.1.1.4'
Pt Pt -1.7033 8.3905 'International Tables Vol C Tables 4.2.6.8 and 6.1.1.4'

loop_
_geom_angle_atom_site_label_1
_geom_angle_atom_site_label_2
_geom_angle_atom_site_label_3
_geom_angle
_geom_angle_site_symmetry_1
_geom_angle_site_symmetry_3
_geom_angle_publ_flag
N1 Pt1 O1 85.16(13) . . ?
N3 Pt1 O1 94.82(13) . . ?
N3 Pt1 N1 176.18(13) . . ?
C34 Pt1 O1 169.79(14) . . ?
C34 Pt1 N1 99.53(16) . . ?
C34 Pt1 N3 81.11(16) . . ?
O2 P1 C7 111.55(18) . . ?
O2 P1 C8 112.27(19) . . ?
O2 P1 C14 111.10(19) . . ?
C8 P1 C7 106.19(19) . . ?
C14 P1 C7 105.45(19) . . ?
C14 P1 C8 109.9(2) . . ?
C1 O1 Pt1 115.4(2) . . ?
C36 O3 C37 118.2(4) . . ?
C3 N1 Pt1 122.9(3) . . ?
C3 N1 C4 108.6(3) . . ?
C4 N1 Pt1 128.1(3) . . ?
C3 N2 C5 107.7(3) . . ?
C3 N2 C6 130.6(3) . . ?
C5 N2 C6 121.2(3) . . ?
C32 N3 Pt1 116.4(3) . . ?
C44 N3 Pt1 123.3(3) . . ?
C44 N3 C32 120.2(4) . . ?
O1 C1 C2 123.8(4) . . ?
O1 C1 C31 118.8(4) . . ?
C31 C1 C2 117.4(4) . . ?
C1 C2 C3 119.4(4) . . ?
C28 C2 C1 118.8(4) . . ?
C28 C2 C3 121.7(4) . . ?
N1 C3 N2 109.4(3) . . ?
N1 C3 C2 124.5(4) . . ?
N2 C3 C2 125.8(3) . . ?
N1 C4 C5 107.6(3) . . ?
N1 C4 C27 132.0(4) . . ?
C27 C4 C5 120.4(4) . . ?
C4 C5 N2 106.5(4) . . ?
C24 C5 N2 131.1(4) . . ?
C24 C5 C4 122.3(4) . . ?
C7 C6 N2 120.5(4) . . ?
C23 C6 N2 117.7(4) . . ?
C23 C6 C7 121.5(4) . . ?
C6 C7 P1 120.4(3) . . ?
C20 C7 P1 122.0(3) . . ?
C20 C7 C6 117.5(4) . . ?
C9 C8 P1 116.4(3) . . ?
C13 C8 P1 123.6(3) . . ?
C13 C8 C9 120.0(4) . . ?
C8 C9 H9 120.2 . . ?
C8 C9 C10 119.6(4) . . ?
C10 C9 H9 120.2 . . ?
C9 C10 H10 119.8 . . ?
C11 C10 C9 120.4(4) . . ?
C11 C10 H10 119.8 . . ?
C10 C11 H11 120.1 . . ?
C10 C11 C12 119.9(4) . . ?
C12 C11 H11 120.1 . . ?
C11 C12 H12 119.8 . . ?
C13 C12 C11 120.5(4) . . ?
C13 C12 H12 119.8 . . ?
C8 C13 H13 120.2 . . ?
C12 C13 C8 119.7(4) . . ?
C12 C13 H13 120.2 . . ?
C15 C14 P1 115.9(4) . . ?
C15 C14 C19 118.5(4) . . ?
C19 C14 P1 125.6(3) . . ?
C14 C15 H15 119.6 . . ?
C14 C15 C16 120.7(5) . . ?
C16 C15 H15 119.6 . . ?
C15 C16 H16 119.9 . . ?
C17 C16 C15 120.2(5) . . ?
C17 C16 H16 119.9 . . ?
C16 C17 H17 120.1 . . ?
C16 C17 C18 119.9(5) . . ?
C18 C17 H17 120.1 . . ?
C17 C18 H18 119.9 . . ?
C17 C18 C19 120.1(4) . . ?
C19 C18 H18 119.9 . . ?
C14 C19 H19 119.7 . . ?
C18 C19 C14 120.5(4) . . ?
C18 C19 H19 119.7 . . ?
C7 C20 H20 119.4 . . ?
C21 C20 C7 121.2(4) . . ?
C21 C20 H20 119.4 . . ?
C20 C21 H21 120.0 . . ?
C22 C21 C20 120.1(4) . . ?
C22 C21 H21 120.0 . . ?
C21 C22 H22 120.1 . . ?
C21 C22 C23 119.8(4) . . ?
C23 C22 H22 120.1 . . ?
C6 C23 C22 119.9(4) . . ?
C6 C23 H23 120.1 . . ?
C22 C23 H23 120.1 . . ?
C5 C24 H24 121.8 . . ?
C25 C24 C5 116.5(4) . . ?
C25 C24 H24 121.8 . . ?
C24 C25 H25 119.2 . . ?
C24 C25 C26 121.5(5) . . ?
C26 C25 H25 119.2 . . ?
C25 C26 H26 119.2 . . ?
C27 C26 C25 121.6(4) . . ?
C27 C26 H26 119.2 . . ?
C4 C27 H27 121.1 . . ?
C26 C27 C4 117.8(4) . . ?
C26 C27 H27 121.1 . . ?
C2 C28 H28 118.8 . . ?
C29 C28 C2 122.4(4) . . ?
C29 C28 H28 118.8 . . ?
C28 C29 H29 120.5 . . ?
C28 C29 C30 118.9(4) . . ?
C30 C29 H29 120.5 . . ?
C29 C30 H30 120.0 . . ?
C31 C30 C29 120.0(4) . . ?
C31 C30 H30 120.0 . . ?
C1 C31 H31 118.9 . . ?
C30 C31 C1 122.1(4) . . ?
C30 C31 H31 118.9 . . ?
N3 C32 C33 113.1(4) . . ?
N3 C32 C40 119.4(4) . . ?
C40 C32 C33 127.4(4) . . ?
C34 C33 C32 115.4(4) . . ?
C39 C33 C32 124.0(4) . . ?
C39 C33 C34 120.5(4) . . ?
C33 C34 Pt1 113.9(3) . . ?
C35 C34 Pt1 127.6(3) . . ?
C35 C34 C33 118.0(4) . . ?
C34 C35 H35 119.6 . . ?
C36 C35 C34 120.7(4) . . ?
C36 C35 H35 119.6 . . ?
O3 C36 C35 114.9(4) . . ?
O3 C36 C38 123.7(4) . . ?
C35 C36 C38 121.5(4) . . ?
O3 C37 H37A 109.5 . . ?
O3 C37 H37B 109.5 . . ?
O3 C37 H37C 109.5 . . ?
H37A C37 H37B 109.5 . . ?
H37A C37 H37C 109.5 . . ?
H37B C37 H37C 109.5 . . ?
C36 C38 H38 120.5 . . ?
C39 C38 C36 119.0(4) . . ?
C39 C38 H38 120.5 . . ?
C33 C39 H39 119.9 . . ?
C38 C39 C33 120.3(4) . . ?
C38 C39 H39 119.9 . . ?
C32 C40 H40 119.9 . . ?
C41 C40 C32 120.3(4) . . ?
C41 C40 H40 119.9 . . ?
C40 C41 H41 120.5 . . ?
C40 C41 C42 119.0(4) . . ?
C42 C41 H41 120.5 . . ?
C41 C42 C43 120.4(4) . . ?
C44 C42 C41 118.9(5) . . ?
C44 C42 C43 120.7(5) . . ?
F1 C43 F2 104.1(5) . . ?
F1 C43 C42 114.2(4) . . ?
F2 C43 C42 111.3(5) . . ?
F3 C43 F1 107.9(6) . . ?
F3 C43 F2 105.5(5) . . ?
F3 C43 C42 113.1(5) . . ?
N3 C44 C42 122.2(4) . . ?
N3 C44 H44 118.9 . . ?
C42 C44 H44 118.9 . . ?

loop_
_geom_bond_atom_site_label_1
_geom_bond_atom_site_label_2
_geom_bond_distance
_geom_bond_site_symmetry_2
_geom_bond_publ_flag
Pt1 O1 2.112(3) . ?
Pt1 N1 1.999(3) . ?
Pt1 N3 1.998(4) . ?
Pt1 C34 1.978(4) . ?
P1 O2 1.487(3) . ?
P1 C7 1.832(4) . ?
P1 C8 1.812(4) . ?
P1 C14 1.804(4) . ?
F1 C43 1.314(6) . ?
F2 C43 1.338(7) . ?
F3 C43 1.306(7) . ?
O1 C1 1.325(5) . ?
O3 C36 1.365(5) . ?
O3 C37 1.420(5) . ?
N1 C3 1.338(5) . ?
N1 C4 1.392(5) . ?
N2 C3 1.378(5) . ?
N2 C5 1.399(5) . ?
N2 C6 1.432(5) . ?
N3 C32 1.375(5) . ?
N3 C44 1.338(6) . ?
C1 C2 1.427(6) . ?
C1 C31 1.411(6) . ?
C2 C3 1.457(6) . ?
C2 C28 1.409(6) . ?
C4 C5 1.397(6) . ?
C4 C27 1.396(6) . ?
C5 C24 1.393(6) . ?
C6 C7 1.400(6) . ?
C6 C23 1.385(6) . ?
C7 C20 1.399(6) . ?
C8 C9 1.395(6) . ?
C8 C13 1.391(6) . ?
C9 H9 0.9500 . ?
C9 C10 1.402(6) . ?
C10 H10 0.9500 . ?
C10 C11 1.373(7) . ?
C11 H11 0.9500 . ?
C11 C12 1.394(6) . ?
C12 H12 0.9500 . ?
C12 C13 1.390(6) . ?
C13 H13 0.9500 . ?
C14 C15 1.384(7) . ?
C14 C19 1.392(6) . ?
C15 H15 0.9500 . ?
C15 C16 1.395(8) . ?
C16 H16 0.9500 . ?
C16 C17 1.369(8) . ?
C17 H17 0.9500 . ?
C17 C18 1.381(7) . ?
C18 H18 0.9500 . ?
C18 C19 1.391(6) . ?
C19 H19 0.9500 . ?
C20 H20 0.9500 . ?
C20 C21 1.392(6) . ?
C21 H21 0.9500 . ?
C21 C22 1.382(6) . ?
C22 H22 0.9500 . ?
C22 C23 1.392(6) . ?
C23 H23 0.9500 . ?
C24 H24 0.9500 . ?
C24 C25 1.385(6) . ?
C25 H25 0.9500 . ?
C25 C26 1.405(7) . ?
C26 H26 0.9500 . ?
C26 C27 1.370(7) . ?
C27 H27 0.9500 . ?
C28 H28 0.9500 . ?
C28 C29 1.379(6) . ?
C29 H29 0.9500 . ?
C29 C30 1.398(6) . ?
C30 H30 0.9500 . ?
C30 C31 1.388(7) . ?
C31 H31 0.9500 . ?
C32 C33 1.433(6) . ?
C32 C40 1.395(6) . ?
C33 C34 1.424(6) . ?
C33 C39 1.412(6) . ?
C34 C35 1.396(6) . ?
C35 H35 0.9500 . ?
C35 C36 1.392(6) . ?
C36 C38 1.395(7) . ?
C37 H37A 0.9800 . ?
C37 H37B 0.9800 . ?
C37 H37C 0.9800 . ?
C38 H38 0.9500 . ?
C38 C39 1.387(7) . ?
C39 H39 0.9500 . ?
C40 H40 0.9500 . ?
C40 C41 1.371(7) . ?
C41 H41 0.9500 . ?
C41 C42 1.410(7) . ?
C42 C43 1.473(7) . ?
C42 C44 1.365(6) . ?
C44 H44 0.9500 . ?

loop_
_geom_torsion_atom_site_label_1
_geom_torsion_atom_site_label_2
_geom_torsion_atom_site_label_3
_geom_torsion_atom_site_label_4
_geom_torsion
_geom_torsion_site_symmetry_1
_geom_torsion_site_symmetry_2
_geom_torsion_site_symmetry_3
_geom_torsion_site_symmetry_4
_geom_torsion_publ_flag
Pt1 O1 C1 C2 41.3(5) . . . . ?
Pt1 O1 C1 C31 -140.7(3) . . . . ?
Pt1 N1 C3 N2 -176.6(3) . . . . ?
Pt1 N1 C3 C2 -2.6(6) . . . . ?
Pt1 N1 C4 C5 175.1(3) . . . . ?
Pt1 N1 C4 C27 -2.5(7) . . . . ?
Pt1 N3 C32 C33 1.2(5) . . . . ?
Pt1 N3 C32 C40 -179.3(3) . . . . ?
Pt1 N3 C44 C42 179.3(3) . . . . ?
Pt1 C34 C35 C36 172.9(3) . . . . ?
P1 C7 C20 C21 -177.2(3) . . . . ?
P1 C8 C9 C10 179.5(3) . . . . ?
P1 C8 C13 C12 -179.5(4) . . . . ?
P1 C14 C15 C16 -178.9(6) . . . . ?
P1 C14 C19 C18 177.1(4) . . . . ?
O1 C1 C2 C3 6.4(6) . . . . ?
O1 C1 C2 C28 -175.7(4) . . . . ?
O1 C1 C31 C30 176.4(4) . . . . ?
O2 P1 C7 C6 -45.7(4) . . . . ?
O2 P1 C7 C20 131.6(4) . . . . ?
O2 P1 C8 C9 -3.1(4) . . . . ?
O2 P1 C8 C13 175.8(3) . . . . ?
O2 P1 C14 C15 -16.8(5) . . . . ?
O2 P1 C14 C19 165.7(4) . . . . ?
O3 C36 C38 C39 177.2(4) . . . . ?
N1 C4 C5 N2 -0.5(5) . . . . ?
N1 C4 C5 C24 -177.4(4) . . . . ?
N1 C4 C27 C26 177.8(4) . . . . ?
N2 C5 C24 C25 -177.6(4) . . . . ?
N2 C6 C7 P1 -8.3(5) . . . . ?
N2 C6 C7 C20 174.2(4) . . . . ?
N2 C6 C23 C22 -174.8(4) . . . . ?
N3 C32 C33 C34 -1.7(5) . . . . ?
N3 C32 C33 C39 174.1(4) . . . . ?
N3 C32 C40 C41 0.5(7) . . . . ?
C1 C2 C3 N1 -30.1(6) . . . . ?
C1 C2 C3 N2 142.9(4) . . . . ?
C1 C2 C28 C29 -3.1(6) . . . . ?
C2 C1 C31 C30 -5.4(6) . . . . ?
C2 C28 C29 C30 -1.3(7) . . . . ?
C3 N1 C4 C5 2.5(5) . . . . ?
C3 N1 C4 C27 -175.2(5) . . . . ?
C3 N2 C5 C4 -1.6(4) . . . . ?
C3 N2 C5 C24 175.0(4) . . . . ?
C3 N2 C6 C7 101.6(5) . . . . ?
C3 N2 C6 C23 -83.6(5) . . . . ?
C3 C2 C28 C29 174.8(4) . . . . ?
C4 N1 C3 N2 -3.5(5) . . . . ?
C4 N1 C3 C2 170.5(4) . . . . ?
C4 C5 C24 C25 -1.5(6) . . . . ?
C5 N2 C3 N1 3.2(4) . . . . ?
C5 N2 C3 C2 -170.7(4) . . . . ?
C5 N2 C6 C7 -86.5(5) . . . . ?
C5 N2 C6 C23 88.3(5) . . . . ?
C5 C4 C27 C26 0.5(7) . . . . ?
C5 C24 C25 C26 1.6(7) . . . . ?
C6 N2 C3 N1 175.9(4) . . . . ?
C6 N2 C3 C2 2.0(7) . . . . ?
C6 N2 C5 C4 -175.1(4) . . . . ?
C6 N2 C5 C24 1.5(7) . . . . ?
C6 C7 C20 C21 0.2(6) . . . . ?
C7 P1 C8 C9 -125.3(3) . . . . ?
C7 P1 C8 C13 53.6(4) . . . . ?
C7 P1 C14 C15 104.2(5) . . . . ?
C7 P1 C14 C19 -73.3(4) . . . . ?
C7 C6 C23 C22 0.0(6) . . . . ?
C7 C20 C21 C22 0.4(7) . . . . ?
C8 P1 C7 C6 76.9(4) . . . . ?
C8 P1 C7 C20 -105.8(4) . . . . ?
C8 P1 C14 C15 -141.7(4) . . . . ?
C8 P1 C14 C19 40.8(4) . . . . ?
C8 C9 C10 C11 -0.4(7) . . . . ?
C9 C8 C13 C12 -0.6(7) . . . . ?
C9 C10 C11 C12 0.2(7) . . . . ?
C10 C11 C12 C13 -0.3(7) . . . . ?
C11 C12 C13 C8 0.5(7) . . . . ?
C13 C8 C9 C10 0.6(6) . . . . ?
C14 P1 C7 C6 -166.4(3) . . . . ?
C14 P1 C7 C20 10.9(4) . . . . ?
C14 P1 C8 C9 121.1(3) . . . . ?
C14 P1 C8 C13 -60.0(4) . . . . ?
C14 C15 C16 C17 2.6(12) . . . . ?
C15 C14 C19 C18 -0.4(7) . . . . ?
C15 C16 C17 C18 -2.6(12) . . . . ?
C16 C17 C18 C19 1.1(9) . . . . ?
C17 C18 C19 C14 0.4(7) . . . . ?
C19 C14 C15 C16 -1.1(10) . . . . ?
C20 C21 C22 C23 -0.8(7) . . . . ?
C21 C22 C23 C6 0.6(7) . . . . ?
C23 C6 C7 P1 177.1(3) . . . . ?
C23 C6 C7 C20 -0.4(6) . . . . ?
C24 C25 C26 C27 -0.7(7) . . . . ?
C25 C26 C27 C4 -0.4(7) . . . . ?
C27 C4 C5 N2 177.5(4) . . . . ?
C27 C4 C5 C24 0.5(7) . . . . ?
C28 C2 C3 N1 152.0(4) . . . . ?
C28 C2 C3 N2 -35.0(6) . . . . ?
C28 C29 C30 C31 2.3(7) . . . . ?
C29 C30 C31 C1 1.2(7) . . . . ?
C31 C1 C2 C3 -171.7(4) . . . . ?
C31 C1 C2 C28 6.3(6) . . . . ?
C32 N3 C44 C42 0.4(6) . . . . ?
C32 C33 C34 Pt1 1.4(5) . . . . ?
C32 C33 C34 C35 173.7(4) . . . . ?
C32 C33 C39 C38 -175.2(4) . . . . ?
C32 C40 C41 C42 -0.6(7) . . . . ?
C33 C32 C40 C41 179.8(4) . . . . ?
C33 C34 C35 C36 1.7(6) . . . . ?
C34 C33 C39 C38 0.3(6) . . . . ?
C34 C35 C36 O3 -179.2(4) . . . . ?
C34 C35 C36 C38 0.6(6) . . . . ?
C35 C36 C38 C39 -2.5(6) . . . . ?
C36 C38 C39 C33 2.0(6) . . . . ?
C37 O3 C36 C35 -173.0(4) . . . . ?
C37 O3 C36 C38 7.2(6) . . . . ?
C39 C33 C34 Pt1 -174.6(3) . . . . ?
C39 C33 C34 C35 -2.2(6) . . . . ?
C40 C32 C33 C34 179.0(4) . . . . ?
C40 C32 C33 C39 -5.3(7) . . . . ?
C40 C41 C42 C43 -179.0(5) . . . . ?
C40 C41 C42 C44 0.6(7) . . . . ?
C41 C42 C43 F1 179.4(5) . . . . ?
C41 C42 C43 F2 -63.1(7) . . . . ?
C41 C42 C43 F3 55.5(7) . . . . ?
C41 C42 C44 N3 -0.5(7) . . . . ?
C43 C42 C44 N3 179.1(4) . . . . ?
C44 N3 C32 C33 -179.8(4) . . . . ?
C44 N3 C32 C40 -0.4(6) . . . . ?
C44 C42 C43 F1 -0.2(7) . . . . ?
C44 C42 C43 F2 117.4(5) . . . . ?
C44 C42 C43 F3 -124.0(6) . . . . ?

loop_
_smtbx_masks_void_nr
_smtbx_masks_void_average_x
_smtbx_masks_void_average_y
_smtbx_masks_void_average_z
_smtbx_masks_void_volume
_smtbx_masks_void_count_electrons
_smtbx_masks_void_content
1 -0.654 0.000 0.500 428.2 102.1 '2 C6H14'
2 -0.070 0.500 0.000 428.2 102.1 '2 C6H14'
